data_4329204
loop_
_publ_author_name
'Andreas Sauer'
'Jean-Charles Buffet'
'Thomas P. Spaniol'
'Haruki Nagae'
'Kazushi Mashima'
'Jun Okuda'

_publ_contact_author_address
;
        Institute of Inorganic Chemistry
        RWTH Aachen University
        Landoltweg 1
        D-52056 Aachen
        Germany
;
_publ_contact_author_email jun.okuda@ac.rwth-aachen.de
_publ_contact_author_fax 0049-241-8092644
_publ_contact_author_name 'Jun Okuda'
_publ_contact_author_phone 0049-241-8094645
_publ_section_title
;
 Synthesis, Characterization, and Lactide Polymerization Activity of Group
 4 Metal Complexes Containing Two Bis(phenolate) Ligands
;
_journal_name_full 'Inorganic Chemistry'
_journal_page_first 5764
_journal_page_last 5770
_journal_paper_doi 10.1021/ic300271h
_journal_volume 51
_journal_year 2012
_chemical_formula_moiety 'C56 H76 O4 S4 Zr'
_chemical_formula_sum 'C56 H76 O4 S4 Zr'
_chemical_formula_weight 1032.63
_chemical_name_systematic
;
 ?
;
_space_group_IT_number 13
_symmetry_cell_setting monoclinic
_symmetry_space_group_name_Hall '-P 2yac'
_symmetry_space_group_name_H-M 'P 1 2/n 1'
_atom_sites_solution_hydrogens geom
_atom_sites_solution_primary direct
_atom_sites_solution_secondary difmap
_audit_creation_method SHELXL-97
_cell_angle_alpha 90.00
_cell_angle_beta 99.171(4)
_cell_angle_gamma 90.00
_cell_formula_units_Z 2
_cell_length_a 15.295(2)
_cell_length_b 12.3927(19)
_cell_length_c 17.217(3)
_cell_measurement_reflns_used 869
_cell_measurement_temperature 130(2)
_cell_measurement_theta_max 25.65
_cell_measurement_theta_min 2.33
_cell_volume 3221.7(9)
_computing_cell_refinement 'Bruker SMART (2001)'
_computing_data_collection 'Bruker SMART (2001)'
_computing_data_reduction 'Bruker SAINT+ (1999)'
_computing_molecular_graphics 'Ortep-3 for Windows (Farrugia, 1997)'
_computing_structure_refinement 'SHELXL-97 (Sheldrick, 1997)'
_computing_structure_solution 'SHELXS-86 (Sheldrick, 1986)'
_diffrn_ambient_temperature 130(2)
_diffrn_measured_fraction_theta_full 0.982
_diffrn_measured_fraction_theta_max 0.982
_diffrn_measurement_device_type 'CCD area detector'
_diffrn_measurement_method 'omega scans'
_diffrn_radiation_monochromator graphite
_diffrn_radiation_source 'fine-focus sealed tube'
_diffrn_radiation_type MoK\a
_diffrn_radiation_wavelength 0.71073
_diffrn_reflns_av_R_equivalents 0.0669
_diffrn_reflns_av_sigmaI/netI 0.0761
_diffrn_reflns_limit_h_max 20
_diffrn_reflns_limit_h_min -20
_diffrn_reflns_limit_k_max 13
_diffrn_reflns_limit_k_min -16
_diffrn_reflns_limit_l_max 22
_diffrn_reflns_limit_l_min -21
_diffrn_reflns_number 22676
_diffrn_reflns_theta_full 28.38
_diffrn_reflns_theta_max 28.38
_diffrn_reflns_theta_min 2.03
_exptl_absorpt_coefficient_mu 0.336
_exptl_absorpt_correction_T_max 0.9671
_exptl_absorpt_correction_T_min 0.9236
_exptl_absorpt_correction_type multi-scan
_exptl_absorpt_process_details 'Bruker SADABS'
_exptl_crystal_density_diffrn 1.064
_exptl_crystal_description prism
_exptl_crystal_F_000 1096
_exptl_crystal_size_max 0.24
_exptl_crystal_size_mid 0.12
_exptl_crystal_size_min 0.10
_platon_squeeze_details
;
;
_refine_diff_density_max 0.659
_refine_diff_density_min -0.707
_refine_diff_density_rms 0.085
_refine_ls_extinction_method none
_refine_ls_goodness_of_fit_ref 1.090
_refine_ls_hydrogen_treatment constr
_refine_ls_matrix_type full
_refine_ls_number_parameters 302
_refine_ls_number_reflns 7942
_refine_ls_number_restraints 0
_refine_ls_restrained_S_all 1.090
_refine_ls_R_factor_all 0.0860
_refine_ls_R_factor_gt 0.0664
_refine_ls_shift/su_max 0.000
_refine_ls_shift/su_mean 0.000
_refine_ls_structure_factor_coef Fsqd
_refine_ls_weighting_details 'calc w=1/[\s^2^(Fo^2^)+(0.0569P)^2^+2.6406P] where P=(Fo^2^+2Fc^2^)/3'
_refine_ls_weighting_scheme calc
_refine_ls_wR_factor_gt 0.1464
_refine_ls_wR_factor_ref 0.1553
_reflns_number_gt 6281
_reflns_number_total 7942
_reflns_threshold_expression >2sigma(I)
_cod_data_source_file ic300271h_si_002_3.cif
_cod_data_source_block Zr-(3)2
_cod_original_sg_symbol_H-M 'P 2/n'
_cod_database_code 4329204

loop_
_symmetry_equiv_pos_as_xyz
'x, y, z'
'-x+1/2, y, -z+1/2'
'-x, -y, -z'
'x-1/2, -y, z-1/2'

loop_
_atom_site_label
_atom_site_type_symbol
_atom_site_fract_x
_atom_site_fract_y
_atom_site_fract_z
_atom_site_U_iso_or_equiv
_atom_site_adp_type
_atom_site_occupancy
_atom_site_symmetry_multiplicity
_atom_site_calc_flag
_atom_site_refinement_flags
Zr Zr 0.7500 0.18101(3) 0.7500 0.02043(12) Uani 1 2 d S
S1 S 0.66761(6) 0.27035(7) 0.87070(6) 0.0318(2) Uani 1 1 d .
S2 S 0.83574(6) 0.09054(6) 0.89476(5) 0.0267(2) Uani 1 1 d .
O1 O 0.65834(14) 0.07313(17) 0.77804(12) 0.0218(5) Uani 1 1 d .
O2 O 0.84107(14) 0.28898(17) 0.80500(14) 0.0266(5) Uani 1 1 d .
C1 C 0.59635(18) 0.0757(2) 0.82450(17) 0.0179(6) Uani 1 1 d .
C2 C 0.5863(2) 0.1684(2) 0.86848(19) 0.0229(6) Uani 1 1 d .
C3 C 0.5157(2) 0.1808(3) 0.91037(19) 0.0256(7) Uani 1 1 d .
H3 H 0.5081 0.2468 0.9365 0.031 Uiso 1 1 calc R
C4 C 0.45745(19) 0.0974(3) 0.91362(18) 0.0224(6) Uani 1 1 d .
C5 C 0.47250(19) 0.0016(3) 0.87543(18) 0.0224(6) Uani 1 1 d .
H5 H 0.4342 -0.0576 0.8802 0.027 Uiso 1 1 calc R
C6 C 0.53957(19) -0.0134(2) 0.83085(17) 0.0182(6) Uani 1 1 d .
C7 C 0.3794(2) 0.1088(3) 0.9571(2) 0.0304(8) Uani 1 1 d .
H7A H 0.3242 0.1059 0.9195 0.046 Uiso 1 1 calc R
H7B H 0.3832 0.1781 0.9849 0.046 Uiso 1 1 calc R
H7C H 0.3803 0.0498 0.9952 0.046 Uiso 1 1 calc R
C8 C 0.5522(2) -0.1213(3) 0.79035(19) 0.0249(7) Uani 1 1 d .
C9 C 0.5374(3) -0.1065(3) 0.7013(2) 0.0350(8) Uani 1 1 d .
H9A H 0.4790 -0.0740 0.6842 0.053 Uiso 1 1 calc R
H9B H 0.5402 -0.1768 0.6757 0.053 Uiso 1 1 calc R
H9C H 0.5834 -0.0590 0.6866 0.053 Uiso 1 1 calc R
C10 C 0.6470(2) -0.1634(3) 0.8178(2) 0.0323(8) Uani 1 1 d .
H10A H 0.6899 -0.1094 0.8061 0.048 Uiso 1 1 calc R
H10B H 0.6557 -0.2306 0.7901 0.048 Uiso 1 1 calc R
H10C H 0.6556 -0.1769 0.8746 0.048 Uiso 1 1 calc R
C11 C 0.4872(3) -0.2074(3) 0.8104(2) 0.0390(9) Uani 1 1 d .
H11A H 0.4955 -0.2179 0.8676 0.059 Uiso 1 1 calc R
H11B H 0.4982 -0.2755 0.7848 0.059 Uiso 1 1 calc R
H11C H 0.4263 -0.1837 0.7918 0.059 Uiso 1 1 calc R
C12 C 0.7389(2) 0.2457(3) 0.9646(2) 0.0350(9) Uani 1 1 d .
H12 H 0.7912 0.2946 0.9665 0.042 Uiso 1 1 calc R
C13 C 0.7747(2) 0.1307(3) 0.9736(2) 0.0308(8) Uani 1 1 d .
H13 H 0.7222 0.0817 0.9700 0.037 Uiso 1 1 calc R
C14 C 0.8307(2) 0.1111(4) 1.0544(2) 0.0426(10) Uani 1 1 d .
H14A H 0.8863 0.1531 1.0583 0.051 Uiso 1 1 calc R
H14B H 0.8466 0.0337 1.0595 0.051 Uiso 1 1 calc R
C15 C 0.7816(3) 0.1436(4) 1.1221(2) 0.0534(13) Uani 1 1 d .
H15A H 0.7297 0.0959 1.1223 0.064 Uiso 1 1 calc R
H15B H 0.8214 0.1345 1.1729 0.064 Uiso 1 1 calc R
C16 C 0.7509(3) 0.2606(4) 1.1130(3) 0.0583(14) Uani 1 1 d .
H16A H 0.7178 0.2795 1.1560 0.070 Uiso 1 1 calc R
H16B H 0.8031 0.3087 1.1168 0.070 Uiso 1 1 calc R
C17 C 0.6920(3) 0.2775(4) 1.0341(3) 0.0495(12) Uani 1 1 d .
H17A H 0.6743 0.3544 1.0288 0.059 Uiso 1 1 calc R
H17B H 0.6375 0.2338 1.0322 0.059 Uiso 1 1 calc R
C18 C 0.9240(2) 0.1841(3) 0.9060(2) 0.0287(7) Uani 1 1 d .
C19 C 0.9117(2) 0.2793(3) 0.8615(2) 0.0297(8) Uani 1 1 d .
C20 C 0.9736(3) 0.3635(3) 0.8795(3) 0.0506(12) Uani 1 1 d .
C21 C 1.0509(3) 0.3404(4) 0.9320(3) 0.0609(15) Uani 1 1 d .
H21 H 1.0942 0.3957 0.9429 0.073 Uiso 1 1 calc R
C22 C 1.0682(2) 0.2409(4) 0.9694(3) 0.0423(10) Uani 1 1 d .
C23 C 1.0021(2) 0.1637(3) 0.9570(2) 0.0313(8) Uani 1 1 d .
H23 H 1.0102 0.0963 0.9835 0.038 Uiso 1 1 calc R
C24 C 1.1561(2) 0.2181(4) 1.0209(3) 0.0517(12) Uani 1 1 d .
H24A H 1.1497 0.1564 1.0551 0.077 Uiso 1 1 calc R
H24B H 1.1747 0.2817 1.0532 0.077 Uiso 1 1 calc R
H24C H 1.2007 0.2015 0.9876 0.077 Uiso 1 1 calc R
C25 C 0.9551(3) 0.4767(3) 0.8447(4) 0.077(2) Uani 1 1 d .
C26 C 0.8654(4) 0.5167(4) 0.8652(4) 0.088(2) Uani 1 1 d .
H26A H 0.8179 0.4682 0.8414 0.132 Uiso 1 1 calc R
H26B H 0.8535 0.5898 0.8446 0.132 Uiso 1 1 calc R
H26C H 0.8681 0.5172 0.9224 0.132 Uiso 1 1 calc R
C27 C 1.0282(4) 0.5577(4) 0.8796(4) 0.115(3) Uani 1 1 d .
H27A H 1.0305 0.5621 0.9367 0.173 Uiso 1 1 calc R
H27B H 1.0147 0.6290 0.8562 0.173 Uiso 1 1 calc R
H27C H 1.0856 0.5331 0.8680 0.173 Uiso 1 1 calc R
C28 C 0.9528(4) 0.4740(4) 0.7553(4) 0.099(3) Uani 1 1 d .
H28A H 1.0090 0.4454 0.7436 0.148 Uiso 1 1 calc R
H28B H 0.9438 0.5473 0.7341 0.148 Uiso 1 1 calc R
H28C H 0.9041 0.4276 0.7311 0.148 Uiso 1 1 calc R

loop_
_atom_site_aniso_label
_atom_site_aniso_U_11
_atom_site_aniso_U_22
_atom_site_aniso_U_33
_atom_site_aniso_U_23
_atom_site_aniso_U_13
_atom_site_aniso_U_12
Zr 0.0195(2) 0.01235(19) 0.0320(3) 0.000 0.01209(17) 0.000
S1 0.0325(4) 0.0190(4) 0.0488(6) -0.0116(4) 0.0219(4) -0.0077(3)
S2 0.0376(5) 0.0163(4) 0.0299(4) -0.0019(3) 0.0169(4) -0.0074(3)
O1 0.0228(10) 0.0171(10) 0.0275(12) -0.0049(9) 0.0105(9) -0.0023(8)
O2 0.0222(11) 0.0166(11) 0.0413(14) 0.0052(10) 0.0060(10) -0.0031(9)
C1 0.0158(13) 0.0191(14) 0.0188(15) -0.0010(11) 0.0023(11) -0.0002(11)
C2 0.0217(14) 0.0191(15) 0.0293(17) -0.0048(13) 0.0086(13) -0.0024(12)
C3 0.0233(15) 0.0255(16) 0.0289(17) -0.0054(14) 0.0066(13) 0.0024(13)
C4 0.0157(13) 0.0312(17) 0.0203(15) 0.0001(13) 0.0030(12) 0.0005(12)
C5 0.0181(14) 0.0243(15) 0.0242(16) 0.0000(13) 0.0017(12) -0.0043(12)
C6 0.0194(14) 0.0176(14) 0.0159(14) 0.0023(11) -0.0023(11) -0.0007(11)
C7 0.0224(15) 0.041(2) 0.0286(18) -0.0068(15) 0.0074(14) -0.0006(14)
C8 0.0294(16) 0.0196(15) 0.0267(17) -0.0046(13) 0.0077(13) -0.0053(13)
C9 0.042(2) 0.039(2) 0.0252(18) -0.0118(15) 0.0085(15) -0.0178(17)
C10 0.0365(19) 0.0211(16) 0.041(2) -0.0036(15) 0.0134(16) 0.0028(14)
C11 0.049(2) 0.0242(18) 0.049(2) -0.0092(16) 0.0231(19) -0.0136(16)
C12 0.0278(17) 0.037(2) 0.043(2) -0.0225(17) 0.0153(16) -0.0170(15)
C13 0.0287(17) 0.0375(19) 0.0298(18) -0.0123(15) 0.0154(14) -0.0170(15)
C14 0.0305(19) 0.070(3) 0.029(2) -0.0147(19) 0.0101(16) -0.0182(19)
C15 0.032(2) 0.095(4) 0.034(2) -0.023(2) 0.0082(17) -0.026(2)
C16 0.035(2) 0.090(4) 0.055(3) -0.049(3) 0.021(2) -0.029(2)
C17 0.037(2) 0.061(3) 0.055(3) -0.039(2) 0.0193(19) -0.021(2)
C18 0.0280(16) 0.0182(15) 0.044(2) 0.0044(14) 0.0192(15) -0.0009(13)
C19 0.0180(15) 0.0212(16) 0.051(2) 0.0089(15) 0.0075(15) 0.0002(12)
C20 0.0304(19) 0.033(2) 0.082(3) 0.030(2) -0.011(2) -0.0102(17)
C21 0.0276(19) 0.050(3) 0.096(4) 0.041(3) -0.017(2) -0.0190(19)
C22 0.0178(16) 0.051(2) 0.058(3) 0.027(2) 0.0073(16) 0.0054(16)
C23 0.0280(16) 0.0275(18) 0.041(2) 0.0119(15) 0.0145(15) 0.0080(14)
C24 0.0254(18) 0.067(3) 0.062(3) 0.035(2) 0.0064(19) 0.0113(19)
C25 0.067(3) 0.026(2) 0.114(5) 0.038(3) -0.059(3) -0.027(2)
C26 0.086(4) 0.019(2) 0.132(5) -0.007(3) -0.066(4) 0.011(2)
C27 0.098(5) 0.054(3) 0.161(7) 0.058(4) -0.082(5) -0.060(3)
C28 0.096(4) 0.058(3) 0.121(5) 0.064(4) -0.047(4) -0.045(3)

loop_
_atom_type_symbol
_atom_type_description
_atom_type_scat_dispersion_real
_atom_type_scat_dispersion_imag
_atom_type_scat_source
C C 0.0033 0.0016 'International Tables Vol C Tables 4.2.6.8 and 6.1.1.4'
H H 0.0000 0.0000 'International Tables Vol C Tables 4.2.6.8 and 6.1.1.4'
O O 0.0106 0.0060 'International Tables Vol C Tables 4.2.6.8 and 6.1.1.4'
S S 0.1246 0.1234 'International Tables Vol C Tables 4.2.6.8 and 6.1.1.4'
Zr Zr -2.9673 0.5597 'International Tables Vol C Tables 4.2.6.8 and 6.1.1.4'

loop_
_geom_angle_atom_site_label_1
_geom_angle_atom_site_label_2
_geom_angle_atom_site_label_3
_geom_angle
_geom_angle_site_symmetry_1
_geom_angle_site_symmetry_3
O1 Zr O1 98.58(11) . 2_656
O1 Zr O2 139.15(9) . .
O1 Zr O2 95.43(9) 2_656 .
O1 Zr O2 95.43(9) . 2_656
O1 Zr O2 139.15(9) 2_656 2_656
O2 Zr O2 98.56(12) . 2_656
O1 Zr S1 146.26(6) . 2_656
O1 Zr S1 71.34(6) 2_656 2_656
O2 Zr S1 74.57(7) . 2_656
O2 Zr S1 75.77(7) 2_656 2_656
O1 Zr S1 71.34(6) . .
O1 Zr S1 146.26(6) 2_656 .
O2 Zr S1 75.77(7) . .
O2 Zr S1 74.57(7) 2_656 .
S1 Zr S1 133.81(4) 2_656 .
O1 Zr S2 73.33(6) . 2_656
O1 Zr S2 76.97(6) 2_656 2_656
O2 Zr S2 147.47(7) . 2_656
O2 Zr S2 70.69(7) 2_656 2_656
S1 Zr S2 73.03(3) 2_656 2_656
S1 Zr S2 126.87(3) . 2_656
O1 Zr S2 76.97(6) . .
O1 Zr S2 73.33(6) 2_656 .
O2 Zr S2 70.69(7) . .
O2 Zr S2 147.47(7) 2_656 .
S1 Zr S2 126.87(3) 2_656 .
S1 Zr S2 73.03(3) . .
S2 Zr S2 133.74(4) 2_656 .
C2 S1 C12 102.61(16) . .
C2 S1 Zr 95.69(10) . .
C12 S1 Zr 108.22(11) . .
C18 S2 C13 102.19(15) . .
C18 S2 Zr 94.29(12) . .
C13 S2 Zr 108.84(13) . .
C1 O1 Zr 134.70(18) . .
C19 O2 Zr 133.4(2) . .
O1 C1 C2 119.6(3) . .
O1 C1 C6 122.0(3) . .
C2 C1 C6 118.4(3) . .
C1 C2 C3 122.0(3) . .
C1 C2 S1 117.4(2) . .
C3 C2 S1 120.6(2) . .
C4 C3 C2 119.9(3) . .
C4 C3 H3 120.1 . .
C2 C3 H3 120.1 . .
C3 C4 C5 117.7(3) . .
C3 C4 C7 121.2(3) . .
C5 C4 C7 121.0(3) . .
C6 C5 C4 124.5(3) . .
C6 C5 H5 117.7 . .
C4 C5 H5 117.7 . .
C5 C6 C1 117.0(3) . .
C5 C6 C8 121.7(3) . .
C1 C6 C8 121.3(3) . .
C4 C7 H7A 109.5 . .
C4 C7 H7B 109.5 . .
H7A C7 H7B 109.5 . .
C4 C7 H7C 109.5 . .
H7A C7 H7C 109.5 . .
H7B C7 H7C 109.5 . .
C9 C8 C6 110.0(3) . .
C9 C8 C11 108.2(3) . .
C6 C8 C11 111.7(3) . .
C9 C8 C10 109.3(3) . .
C6 C8 C10 109.6(3) . .
C11 C8 C10 107.9(3) . .
C8 C9 H9A 109.5 . .
C8 C9 H9B 109.5 . .
H9A C9 H9B 109.5 . .
C8 C9 H9C 109.5 . .
H9A C9 H9C 109.5 . .
H9B C9 H9C 109.5 . .
C8 C10 H10A 109.5 . .
C8 C10 H10B 109.5 . .
H10A C10 H10B 109.5 . .
C8 C10 H10C 109.5 . .
H10A C10 H10C 109.5 . .
H10B C10 H10C 109.5 . .
C8 C11 H11A 109.5 . .
C8 C11 H11B 109.5 . .
H11A C11 H11B 109.5 . .
C8 C11 H11C 109.5 . .
H11A C11 H11C 109.5 . .
H11B C11 H11C 109.5 . .
C13 C12 C17 111.3(3) . .
C13 C12 S1 113.6(2) . .
C17 C12 S1 111.0(3) . .
C13 C12 H12 106.8 . .
C17 C12 H12 106.8 . .
S1 C12 H12 106.8 . .
C12 C13 C14 112.4(3) . .
C12 C13 S2 113.2(2) . .
C14 C13 S2 110.6(2) . .
C12 C13 H13 106.7 . .
C14 C13 H13 106.7 . .
S2 C13 H13 106.7 . .
C13 C14 C15 112.2(3) . .
C13 C14 H14A 109.2 . .
C15 C14 H14A 109.2 . .
C13 C14 H14B 109.2 . .
C15 C14 H14B 109.2 . .
H14A C14 H14B 107.9 . .
C16 C15 C14 110.5(4) . .
C16 C15 H15A 109.6 . .
C14 C15 H15A 109.6 . .
C16 C15 H15B 109.6 . .
C14 C15 H15B 109.6 . .
H15A C15 H15B 108.1 . .
C17 C16 C15 110.6(3) . .
C17 C16 H16A 109.5 . .
C15 C16 H16A 109.5 . .
C17 C16 H16B 109.5 . .
C15 C16 H16B 109.5 . .
H16A C16 H16B 108.1 . .
C16 C17 C12 112.0(3) . .
C16 C17 H17A 109.2 . .
C12 C17 H17A 109.2 . .
C16 C17 H17B 109.2 . .
C12 C17 H17B 109.2 . .
H17A C17 H17B 107.9 . .
C23 C18 C19 121.7(3) . .
C23 C18 S2 121.0(3) . .
C19 C18 S2 117.2(3) . .
O2 C19 C18 119.7(3) . .
O2 C19 C20 122.0(3) . .
C18 C19 C20 118.3(3) . .
C21 C20 C19 117.4(3) . .
C21 C20 C25 121.6(4) . .
C19 C20 C25 121.0(3) . .
C22 C21 C20 123.9(4) . .
C22 C21 H21 118.1 . .
C20 C21 H21 118.1 . .
C23 C22 C21 117.3(3) . .
C23 C22 C24 121.3(4) . .
C21 C22 C24 121.3(4) . .
C22 C23 C18 120.4(3) . .
C22 C23 H23 119.8 . .
C18 C23 H23 119.8 . .
C22 C24 H24A 109.5 . .
C22 C24 H24B 109.5 . .
H24A C24 H24B 109.5 . .
C22 C24 H24C 109.5 . .
H24A C24 H24C 109.5 . .
H24B C24 H24C 109.5 . .
C20 C25 C28 110.2(5) . .
C20 C25 C27 111.3(4) . .
C28 C25 C27 107.6(5) . .
C20 C25 C26 108.6(4) . .
C28 C25 C26 110.8(4) . .
C27 C25 C26 108.3(5) . .
C25 C26 H26A 109.5 . .
C25 C26 H26B 109.5 . .
H26A C26 H26B 109.5 . .
C25 C26 H26C 109.5 . .
H26A C26 H26C 109.5 . .
H26B C26 H26C 109.5 . .
C25 C27 H27A 109.5 . .
C25 C27 H27B 109.5 . .
H27A C27 H27B 109.5 . .
C25 C27 H27C 109.5 . .
H27A C27 H27C 109.5 . .
H27B C27 H27C 109.5 . .
C25 C28 H28A 109.5 . .
C25 C28 H28B 109.5 . .
H28A C28 H28B 109.5 . .
C25 C28 H28C 109.5 . .
H28A C28 H28C 109.5 . .
H28B C28 H28C 109.5 . .

loop_
_geom_bond_atom_site_label_1
_geom_bond_atom_site_label_2
_geom_bond_distance
_geom_bond_site_symmetry_2
Zr O1 2.050(2) .
Zr O1 2.050(2) 2_656
Zr O2 2.051(2) .
Zr O2 2.051(2) 2_656
Zr S1 2.8226(9) 2_656
Zr S1 2.8226(9) .
Zr S2 2.8542(10) 2_656
Zr S2 2.8542(10) .
S1 C2 1.769(3) .
S1 C12 1.825(4) .
S2 C18 1.767(3) .
S2 C13 1.835(3) .
O1 C1 1.335(3) .
O2 C19 1.339(4) .
C1 C2 1.398(4) .
C1 C6 1.419(4) .
C2 C3 1.399(4) .
C3 C4 1.372(4) .
C3 H3 0.9500 .
C4 C5 1.394(4) .
C4 C7 1.514(4) .
C5 C6 1.388(4) .
C5 H5 0.9500 .
C6 C8 1.535(4) .
C7 H7A 0.9800 .
C7 H7B 0.9800 .
C7 H7C 0.9800 .
C8 C9 1.526(5) .
C8 C11 1.535(4) .
C8 C10 1.542(5) .
C9 H9A 0.9800 .
C9 H9B 0.9800 .
C9 H9C 0.9800 .
C10 H10A 0.9800 .
C10 H10B 0.9800 .
C10 H10C 0.9800 .
C11 H11A 0.9800 .
C11 H11B 0.9800 .
C11 H11C 0.9800 .
C12 C13 1.527(5) .
C12 C17 1.541(5) .
C12 H12 1.0000 .
C13 C14 1.531(5) .
C13 H13 1.0000 .
C14 C15 1.538(5) .
C14 H14A 0.9900 .
C14 H14B 0.9900 .
C15 C16 1.525(7) .
C15 H15A 0.9900 .
C15 H15B 0.9900 .
C16 C17 1.521(7) .
C16 H16A 0.9900 .
C16 H16B 0.9900 .
C17 H17A 0.9900 .
C17 H17B 0.9900 .
C18 C23 1.387(5) .
C18 C19 1.403(5) .
C19 C20 1.411(5) .
C20 C21 1.398(5) .
C20 C25 1.533(5) .
C21 C22 1.397(6) .
C21 H21 0.9500 .
C22 C23 1.385(5) .
C22 C24 1.514(5) .
C23 H23 0.9500 .
C24 H24A 0.9800 .
C24 H24B 0.9800 .
C24 H24C 0.9800 .
C25 C28 1.535(9) .
C25 C27 1.550(6) .
C25 C26 1.552(9) .
C26 H26A 0.9800 .
C26 H26B 0.9800 .
C26 H26C 0.9800 .
C27 H27A 0.9800 .
C27 H27B 0.9800 .
C27 H27C 0.9800 .
C28 H28A 0.9800 .
C28 H28B 0.9800 .
C28 H28C 0.9800 .

loop_
_geom_torsion_atom_site_label_1
_geom_torsion_atom_site_label_2
_geom_torsion_atom_site_label_3
_geom_torsion_atom_site_label_4
_geom_torsion
_geom_torsion_site_symmetry_1
O1 Zr S1 C2 -7.84(13) .
O1 Zr S1 C2 -85.01(16) 2_656
O2 Zr S1 C2 -163.24(13) .
O2 Zr S1 C2 93.50(13) 2_656
S1 Zr S1 C2 145.33(12) 2_656
S2 Zr S1 C2 42.98(12) 2_656
S2 Zr S1 C2 -89.46(11) .
O1 Zr S1 C12 97.45(14) .
O1 Zr S1 C12 20.28(17) 2_656
O2 Zr S1 C12 -57.95(14) .
O2 Zr S1 C12 -161.20(14) 2_656
S1 Zr S1 C12 -109.38(12) 2_656
S2 Zr S1 C12 148.27(12) 2_656
S2 Zr S1 C12 15.83(12) .
O1 Zr S2 C18 -170.62(12) .
O1 Zr S2 C18 86.14(12) 2_656
O2 Zr S2 C18 -15.96(12) .
O2 Zr S2 C18 -91.12(16) 2_656
S1 Zr S2 C18 36.08(11) 2_656
S1 Zr S2 C18 -96.44(11) .
S2 Zr S2 C18 138.37(11) 2_656
O1 Zr S2 C13 -66.18(13) .
O1 Zr S2 C13 -169.43(13) 2_656
O2 Zr S2 C13 88.48(13) .
O2 Zr S2 C13 13.31(17) 2_656
S1 Zr S2 C13 140.52(11) 2_656
S1 Zr S2 C13 8.00(11) .
S2 Zr S2 C13 -117.19(11) 2_656
O1 Zr O1 C1 153.6(3) 2_656
O2 Zr O1 C1 44.9(3) .
O2 Zr O1 C1 -64.9(3) 2_656
S1 Zr O1 C1 -137.3(2) 2_656
S1 Zr O1 C1 6.8(3) .
S2 Zr O1 C1 -132.8(3) 2_656
S2 Zr O1 C1 83.0(3) .
O1 Zr O2 C19 58.9(3) .
O1 Zr O2 C19 -51.0(3) 2_656
O2 Zr O2 C19 167.5(3) 2_656
S1 Zr O2 C19 -119.9(3) 2_656
S1 Zr O2 C19 95.9(3) .
S2 Zr O2 C19 -125.2(3) 2_656
S2 Zr O2 C19 19.2(3) .
Zr O1 C1 C2 -1.5(4) .
Zr O1 C1 C6 178.4(2) .
O1 C1 C2 C3 171.9(3) .
C6 C1 C2 C3 -8.0(5) .
O1 C1 C2 S1 -9.0(4) .
C6 C1 C2 S1 171.1(2) .
C12 S1 C2 C1 -99.3(3) .
Zr S1 C2 C1 10.9(3) .
C12 S1 C2 C3 79.8(3) .
Zr S1 C2 C3 -170.0(3) .
C1 C2 C3 C4 4.7(5) .
S1 C2 C3 C4 -174.4(3) .
C2 C3 C4 C5 1.1(5) .
C2 C3 C4 C7 -178.8(3) .
C3 C4 C5 C6 -3.6(5) .
C7 C4 C5 C6 176.4(3) .
C4 C5 C6 C1 0.2(5) .
C4 C5 C6 C8 -180.0(3) .
O1 C1 C6 C5 -174.5(3) .
C2 C1 C6 C5 5.5(4) .
O1 C1 C6 C8 5.7(4) .
C2 C1 C6 C8 -174.4(3) .
C5 C6 C8 C9 116.4(3) .
C1 C6 C8 C9 -63.8(4) .
C5 C6 C8 C11 -3.8(4) .
C1 C6 C8 C11 176.0(3) .
C5 C6 C8 C10 -123.4(3) .
C1 C6 C8 C10 56.4(4) .
C2 S1 C12 C13 55.1(3) .
Zr S1 C12 C13 -45.3(2) .
C2 S1 C12 C17 -71.3(3) .
Zr S1 C12 C17 -171.7(2) .
C17 C12 C13 C14 -51.1(4) .
S1 C12 C13 C14 -177.3(2) .
C17 C12 C13 S2 -177.4(2) .
S1 C12 C13 S2 56.4(3) .
C18 S2 C13 C12 61.5(3) .
Zr S2 C13 C12 -37.4(3) .
C18 S2 C13 C14 -65.7(3) .
Zr S2 C13 C14 -164.6(2) .
C12 C13 C14 C15 52.5(4) .
S2 C13 C14 C15 -179.9(3) .
C13 C14 C15 C16 -55.3(4) .
C14 C15 C16 C17 57.4(4) .
C15 C16 C17 C12 -57.3(5) .
C13 C12 C17 C16 53.9(4) .
S1 C12 C17 C16 -178.5(3) .
C13 S2 C18 C23 87.3(3) .
Zr S2 C18 C23 -162.4(3) .
C13 S2 C18 C19 -92.7(3) .
Zr S2 C18 C19 17.7(3) .
Zr O2 C19 C18 -13.6(5) .
Zr O2 C19 C20 168.2(3) .
C23 C18 C19 O2 170.5(3) .
S2 C18 C19 O2 -9.6(4) .
C23 C18 C19 C20 -11.3(5) .
S2 C18 C19 C20 168.6(3) .
O2 C19 C20 C21 -171.8(4) .
C18 C19 C20 C21 10.1(7) .
O2 C19 C20 C25 10.1(7) .
C18 C19 C20 C25 -168.0(5) .
C19 C20 C21 C22 -2.6(8) .
C25 C20 C21 C22 175.5(6) .
C20 C21 C22 C23 -4.2(8) .
C20 C21 C22 C24 175.3(5) .
C21 C22 C23 C18 3.2(6) .
C24 C22 C23 C18 -176.3(4) .
C19 C18 C23 C22 4.5(5) .
S2 C18 C23 C22 -175.4(3) .
C21 C20 C25 C28 115.6(6) .
C19 C20 C25 C28 -66.4(6) .
C21 C20 C25 C27 -3.7(9) .
C19 C20 C25 C27 174.3(6) .
C21 C20 C25 C26 -122.9(5) .
C19 C20 C25 C26 55.1(7) .

loop_
_platon_squeeze_void_nr
_platon_squeeze_void_average_x
_platon_squeeze_void_average_y
_platon_squeeze_void_average_z
_platon_squeeze_void_volume
_platon_squeeze_void_count_electrons
_platon_squeeze_void_content
1 0.238 0.500 0.738 827 227 ' '
